data_4320281
loop_
_publ_author_name
'Steven A. Schuetz'
'Victor W. Day'
'Roger D. Sommer'
'Arnold L. Rheingold'
'John A. Belot'

_publ_contact_author
;
  Professor John Belot
  University of Nebraska-Lincoln
  746 Hamilton Hall
  Lincoln, NE-68588-0304
;
_publ_contact_author_email jbelot2@unl.edu
_publ_section_title
;
 Anhydrous Lanthanide Schiff Base Complexes and Their Preparation Using
 Lanthanide Triflate Derived Amides
;
_journal_name_full 'Inorganic Chemistry'
_journal_page_first 5292
_journal_page_last 5295
_journal_paper_doi 10.1021/ic010060l
_journal_volume 40
_journal_year 2001
_chemical_formula_sum 'C25 H50 N3 O2 Si2 Sm'
_chemical_formula_weight 631.21
_chemical_melting_point 407.35
_chemical_name_systematic
;
  Bis-5,5'-(1,3-propanediyldiimino)-2,2-dimethyl-4-hexene-3-onato 
samarium bis(trimethylsilyl)-amido
;
_space_group_IT_number 14
_symmetry_cell_setting monoclinic
_symmetry_space_group_name_Hall '-P 2ybc'
_symmetry_space_group_name_H-M 'P 1 21/c 1'
_atom_sites_solution_hydrogens geom
_atom_sites_solution_primary direct
_atom_sites_solution_secondary difmap
_audit_creation_method SHELXL
_cell_angle_alpha 90.00
_cell_angle_beta 106.338(2)
_cell_angle_gamma 90.00
_cell_formula_units_Z 4
_cell_length_a 10.6401(15)
_cell_length_b 25.826(4)
_cell_length_c 12.042(2)
_cell_measurement_reflns_used 918
_cell_measurement_temperature 193(2)
_cell_measurement_theta_max 55.59
_cell_measurement_theta_min 5.51
_cell_volume 3175.4(8)
_computing_cell_refinement 'Bruker SMART'
_computing_data_collection 'Bruker SMART'
_computing_data_reduction 'Bruker SHELXTL'
_computing_molecular_graphics 'Bruker SHELXTL'
_computing_publication_material 'Bruker SHELXTL'
_computing_structure_refinement 'Bruker SHELXTL'
_computing_structure_solution 'Bruker SHELXTL'
_diffrn_ambient_temperature 193(2)
_diffrn_measurement_device 'Bruker SMART CCD Area Detector'
_diffrn_measurement_method 'phi and omega scans'
_diffrn_radiation_monochromator graphite
_diffrn_radiation_source 'normal-focus sealed tube'
_diffrn_radiation_type MoK\a
_diffrn_radiation_wavelength 0.71073
_diffrn_reflns_av_R_equivalents 0.0464
_diffrn_reflns_av_sigmaI/netI 0.0647
_diffrn_reflns_limit_h_max 7
_diffrn_reflns_limit_h_min -14
_diffrn_reflns_limit_k_max 33
_diffrn_reflns_limit_k_min -31
_diffrn_reflns_limit_l_max 16
_diffrn_reflns_limit_l_min -15
_diffrn_reflns_number 20423
_diffrn_reflns_theta_max 28.27
_diffrn_reflns_theta_min 1.58
_diffrn_standards_decay_% none
_exptl_absorpt_coefficient_mu 1.948
_exptl_absorpt_correction_T_max 0.6884
_exptl_absorpt_correction_T_min 0.5724
_exptl_absorpt_correction_type empirical
_exptl_crystal_colour 'pale yellow'
_exptl_crystal_density_diffrn 1.320
_exptl_crystal_description 'Irregular chunk'
_exptl_crystal_F_000 1308
_exptl_crystal_size_max 0.38
_exptl_crystal_size_mid 0.30
_exptl_crystal_size_min 0.22
_refine_diff_density_max 0.548
_refine_diff_density_min -0.402
_refine_diff_density_rms 0.087
_refine_ls_extinction_method none
_refine_ls_goodness_of_fit_all 0.939
_refine_ls_goodness_of_fit_obs 1.020
_refine_ls_matrix_type full
_refine_ls_number_parameters 340
_refine_ls_number_reflns 7581
_refine_ls_number_restraints 0
_refine_ls_restrained_S_all 0.939
_refine_ls_restrained_S_obs 1.020
_refine_ls_R_factor_all 0.0609
_refine_ls_R_factor_obs 0.0327
_refine_ls_shift/esd_max 0.001
_refine_ls_shift/esd_mean 0.000
_refine_ls_structure_factor_coef Fsqd
_refine_ls_weighting_details 'w=1/[\s^2^(Fo^2^)+(0.0197P)^2^+0.0000P] where P=(Fo^2^+2Fc^2^)/3'
_refine_ls_weighting_scheme calc
_refine_ls_wR_factor_all 0.0616
_refine_ls_wR_factor_obs 0.0562
_reflns_number_observed 5446
_reflns_number_total 7581
_reflns_observed_criterion >2sigma(I)
_cod_data_source_file ic010060l_1.cif
_cod_data_source_block jbb3
_cod_depositor_comments
;
The following automatic conversions were performed:

'_symmetry_cell_setting' value 'Monoclinic' changed to 'monoclinic'
according to the built-in table from CIF Core dictionary named
'cif_core.dic' version 2.4.1 from 2010-06-29.

Automatic conversion script
Id: cif_fix_values 1646 2011-03-28 12:23:43Z adriana 

The following automatic conversions were performed:

'_refine_ls_weighting_scheme' value 'calc
w=1/[\s^2^(Fo^2^)+(0.0197P)^2^+0.0000P] where P=(Fo^2^+2Fc^2^)/3' was
changed to 'calc'. New tag '_refine_ls_weighting_details' was
created. The value of the new tag was set to
'w=1/[\s^2^(Fo^2^)+(0.0197P)^2^+0.0000P] where P=(Fo^2^+2Fc^2^)/3'.

Automatic conversion script
Id: cif_fix_values 3143 2015-03-26 13:38:13Z robertas 
;
_cod_database_code 4320281

loop_
_symmetry_equiv_pos_as_xyz
'x, y, z'
'-x, y+1/2, -z+1/2'
'-x, -y, -z'
'x, -y-1/2, z-1/2'

loop_
_atom_site_aniso_label
_atom_site_aniso_U_11
_atom_site_aniso_U_22
_atom_site_aniso_U_33
_atom_site_aniso_U_23
_atom_site_aniso_U_13
_atom_site_aniso_U_12
Sm 0.02321(8) 0.02728(8) 0.02651(8) 0.00293(8) 0.00503(6) 0.00064(8)
Si1 0.0304(5) 0.0501(6) 0.0331(5) -0.0001(4) 0.0035(4) -0.0037(5)
Si2 0.0290(5) 0.0386(5) 0.0348(5) 0.0105(4) 0.0114(4) 0.0082(4)
O1 0.053(2) 0.0304(12) 0.0411(13) 0.0044(10) 0.0230(12) 0.0069(11)
O2 0.0308(13) 0.0433(13) 0.0271(11) 0.0027(9) 0.0040(10) -0.0074(10)
N1 0.0263(15) 0.0341(15) 0.0279(13) 0.0041(11) 0.0047(12) -0.0030(12)
N2 0.0274(15) 0.0251(13) 0.0344(14) 0.0025(11) 0.0107(12) 0.0004(11)
N3 0.0259(15) 0.0382(15) 0.0261(13) 0.0045(11) 0.0060(12) 0.0022(12)
C1 0.041(2) 0.026(2) 0.040(2) 0.0044(14) 0.010(2) 0.002(2)
C2 0.026(2) 0.030(2) 0.035(2) -0.0004(14) 0.0013(15) 0.0034(14)
C3 0.034(2) 0.030(2) 0.035(2) -0.0058(14) 0.005(2) 0.0038(15)
C4 0.028(2) 0.039(2) 0.028(2) -0.0019(14) 0.0044(15) -0.0008(15)
C5 0.042(2) 0.044(2) 0.032(2) 0.0006(14) 0.017(2) -0.003(2)
C6 0.036(2) 0.040(2) 0.032(2) 0.0119(15) 0.012(2) 0.001(2)
C7 0.035(2) 0.035(2) 0.042(2) 0.0050(15) 0.015(2) -0.006(2)
C8 0.024(2) 0.026(2) 0.042(2) -0.0012(14) 0.007(2) 0.0016(13)
C9 0.031(2) 0.035(2) 0.028(2) -0.0044(14) -0.0032(14) -0.005(2)
C10 0.031(2) 0.028(2) 0.029(2) -0.0007(13) 0.0021(15) 0.0030(15)
C11 0.042(2) 0.041(2) 0.0249(15) -0.0003(15) 0.0057(15) 0.001(2)
C12 0.095(4) 0.036(2) 0.060(2) -0.002(2) 0.023(2) -0.008(2)
C13 0.076(3) 0.043(2) 0.088(3) 0.024(2) 0.043(3) 0.005(2)
C14 0.071(3) 0.047(2) 0.061(3) 0.018(2) -0.008(2) 0.000(2)
C15 0.058(3) 0.046(2) 0.048(2) -0.005(2) 0.028(2) 0.000(2)
C16 0.040(2) 0.049(2) 0.051(2) 0.000(2) 0.009(2) -0.016(2)
C17 0.067(3) 0.055(2) 0.028(2) 0.001(2) -0.001(2) -0.005(2)
C18 0.072(3) 0.045(2) 0.041(2) 0.009(2) 0.007(2) -0.008(2)
C19 0.066(3) 0.104(3) 0.038(2) 0.005(2) 0.020(2) 0.020(3)
C21 0.032(2) 0.093(3) 0.073(3) -0.024(2) -0.001(2) -0.010(2)
C22 0.046(3) 0.058(3) 0.083(3) -0.020(2) 0.002(2) -0.007(2)
C23 0.108(4) 0.114(4) 0.038(2) -0.016(3) 0.019(3) -0.041(3)
C31 0.039(2) 0.061(2) 0.051(2) 0.004(2) 0.022(2) 0.010(2)
C32 0.065(3) 0.056(2) 0.056(2) 0.026(2) 0.021(2) 0.025(2)
C33 0.043(2) 0.039(2) 0.057(2) -0.004(2) 0.018(2) 0.008(2)

loop_
_atom_site_label
_atom_site_type_symbol
_atom_site_fract_x
_atom_site_fract_y
_atom_site_fract_z
_atom_site_U_iso_or_equiv
_atom_site_thermal_displace_type
_atom_site_occupancy
_atom_site_calc_flag
_atom_site_refinement_flags
_atom_site_disorder_group
Sm Sm 0.17753(2) 0.112558(6) 0.373829(13) 0.02607(5) Uani 1 d . .
Si1 Si -0.10784(10) 0.10325(4) 0.14898(8) 0.0390(2) Uani 1 d . .
Si2 Si -0.06653(9) 0.20341(3) 0.28633(7) 0.0336(2) Uani 1 d . .
O1 O 0.2205(2) 0.03010(8) 0.4136(2) 0.0396(6) Uani 1 d . .
O2 O 0.2141(2) 0.12822(8) 0.5606(2) 0.0346(5) Uani 1 d . .
N1 N 0.2966(2) 0.08401(9) 0.2369(2) 0.0300(6) Uani 1 d . .
N2 N 0.3603(2) 0.17473(9) 0.4185(2) 0.0285(6) Uani 1 d . .
N3 N -0.0220(2) 0.14226(9) 0.2591(2) 0.0304(6) Uani 1 d . .
C1 C 0.2516(3) -0.06122(11) 0.4345(3) 0.0361(8) Uani 1 d . .
C2 C 0.2577(3) -0.01057(11) 0.3694(3) 0.0318(7) Uani 1 d . .
C3 C 0.3043(3) -0.00845(12) 0.2746(3) 0.0339(8) Uani 1 d . .
H3 H 0.3263(3) -0.04071(12) 0.2470(3) 0.041 Uiso 1 calc R .
C4 C 0.3240(3) 0.03651(12) 0.2117(2) 0.0324(7) Uani 1 d . .
C5 C 0.3274(3) 0.12626(11) 0.1652(3) 0.0381(8) Uani 1 d . .
H5A H 0.2773(3) 0.12065(11) 0.0833(3) 0.046 Uiso 1 calc R .
H5B H 0.4218(3) 0.12491(11) 0.1700(3) 0.046 Uiso 1 calc R .
C6 C 0.2950(3) 0.17954(11) 0.2029(2) 0.0357(8) Uani 1 d . .
H6A H 0.2967(3) 0.20467(11) 0.1413(2) 0.043 Uiso 1 calc R .
H6B H 0.2045(3) 0.17878(11) 0.2099(2) 0.043 Uiso 1 calc R .
C7 C 0.3854(3) 0.19907(12) 0.3163(3) 0.0365(8) Uani 1 d . .
H7A H 0.4773(3) 0.19223(12) 0.3173(3) 0.044 Uiso 1 calc R .
H7B H 0.3747(3) 0.23701(12) 0.3209(3) 0.044 Uiso 1 calc R .
C8 C 0.4312(3) 0.18942(11) 0.5210(3) 0.0308(7) Uani 1 d . .
C9 C 0.4170(3) 0.16955(11) 0.6281(2) 0.0337(8) Uani 1 d . .
H9 H 0.4853(3) 0.17769(11) 0.6957(2) 0.040 Uiso 1 calc R .
C10 C 0.3163(3) 0.14020(11) 0.6441(2) 0.0307(7) Uani 1 d . .
C11 C 0.3155(3) 0.11806(12) 0.7618(2) 0.0367(8) Uani 1 d . .
C12 C 0.2438(5) -0.10903(13) 0.3585(3) 0.0635(12) Uani 1 d G .
H12A H 0.1688(18) -0.1083(12) 0.2918(17) 0.095 Uiso 1 calc G .
H12B H 0.3216(17) -0.1138(12) 0.3343(26) 0.095 Uiso 1 calc G .
H12C H 0.2351(28) -0.1371(9) 0.4081(21) 0.095 Uiso 1 calc G .
C13 C 0.1328(4) -0.06031(14) 0.4810(4) 0.0648(12) Uani 1 d G .
H13A H 0.1287(33) -0.0313(7) 0.5297(19) 0.097 Uiso 1 calc G .
H13B H 0.0579(22) -0.0599(11) 0.4142(18) 0.097 Uiso 1 calc G .
H13C H 0.1332(33) -0.0919(6) 0.5233(20) 0.097 Uiso 1 calc G .
C14 C 0.3769(4) -0.06394(14) 0.5349(3) 0.0649(12) Uani 1 d G .
H14A H 0.3767(33) -0.0330(6) 0.5790(23) 0.097 Uiso 1 calc G .
H14B H 0.3773(33) -0.0937(7) 0.5829(22) 0.097 Uiso 1 calc G .
H14C H 0.4535(21) -0.0645(11) 0.5078(28) 0.097 Uiso 1 calc G .
C15 C 0.3798(4) 0.02618(14) 0.1120(3) 0.0482(9) Uani 1 d G .
H15A H 0.3228(21) 0.0403(9) 0.0421(14) 0.072 Uiso 1 calc G .
H15B H 0.4648(11) 0.0419(9) 0.1269(24) 0.072 Uiso 1 calc G .
H15C H 0.3875(25) -0.0105(2) 0.1035(22) 0.072 Uiso 1 calc G .
C16 C 0.5394(4) 0.22942(13) 0.5340(3) 0.0474(9) Uani 1 d G .
H16A H 0.5981(20) 0.2217(11) 0.4885(18) 0.071 Uiso 1 calc G .
H16B H 0.4924(25) 0.2607(6) 0.5061(19) 0.071 Uiso 1 calc G .
H16C H 0.5887(22) 0.2339(10) 0.6135(7) 0.071 Uiso 1 calc G .
C17 C 0.4376(4) 0.13117(14) 0.8593(3) 0.0529(10) Uani 1 d G .
H17A H 0.4402(30) 0.1678(2) 0.8732(24) 0.079 Uiso 1 calc G .
H17B H 0.4336(30) 0.1132(9) 0.9280(15) 0.079 Uiso 1 calc G .
H17C H 0.5150(18) 0.1209(10) 0.8391(25) 0.079 Uiso 1 calc G .
C18 C 0.3074(4) 0.05904(12) 0.7475(3) 0.0544(11) Uani 1 d G .
H18A H 0.3059(26) 0.0445(11) 0.8206(11) 0.082 Uiso 1 calc G .
H18B H 0.2266(13) 0.0512(12) 0.6903(17) 0.082 Uiso 1 calc G .
H18C H 0.3792(17) 0.0445(11) 0.7244(22) 0.082 Uiso 1 calc G .
C19 C 0.1941(4) 0.1378(2) 0.7913(3) 0.0683(12) Uani 1 d G .
H19A H 0.1999(34) 0.1747(2) 0.8014(24) 0.102 Uiso 1 calc G .
H19B H 0.1172(22) 0.1294(11) 0.7300(19) 0.102 Uiso 1 calc G .
H19C H 0.1887(34) 0.1218(11) 0.8618(13) 0.102 Uiso 1 calc G .
C21 C -0.2873(4) 0.1005(2) 0.1339(4) 0.0691(13) Uani 1 d G .
H21A H -0.3308(32) 0.0753(8) 0.0777(19) 0.104 Uiso 1 calc G .
H21B H -0.3000(37) 0.0922(11) 0.2076(14) 0.104 Uiso 1 calc G .
H21C H -0.3231(33) 0.1342(5) 0.1101(24) 0.104 Uiso 1 calc G .
C22 C -0.0467(4) 0.03487(14) 0.1764(4) 0.0656(12) Uani 1 d G .
H22A H -0.0940(27) 0.0121(11) 0.1161(18) 0.098 Uiso 1 calc G .
H22B H 0.0449(8) 0.0337(13) 0.1814(26) 0.098 Uiso 1 calc G .
H22C H -0.0593(30) 0.0242(12) 0.2489(13) 0.098 Uiso 1 calc G .
C23 C -0.0890(6) 0.1220(2) 0.0049(3) 0.087(2) Uani 1 d G .
H23A H -0.1300(31) 0.0960(10) -0.0506(27) 0.130 Uiso 1 calc G .
H23B H -0.1368(30) 0.1539(7) -0.0132(35) 0.130 Uiso 1 calc G .
H23C H -0.0006(14) 0.1272(14) 0.0023(36) 0.130 Uiso 1 calc G .
C31 C -0.2201(3) 0.20630(14) 0.3339(3) 0.0486(9) Uani 1 d G .
H31A H -0.2339(28) 0.2417(3) 0.3519(20) 0.073 Uiso 1 calc G .
H31B H -0.2959(18) 0.1937(9) 0.2764(17) 0.073 Uiso 1 calc G .
H31C H -0.2055(28) 0.1856(7) 0.4027(11) 0.073 Uiso 1 calc G .
C32 C -0.0894(4) 0.24779(14) 0.1602(3) 0.0582(11) Uani 1 d G .
H32A H -0.1129(25) 0.2813(6) 0.1826(26) 0.087 Uiso 1 calc G .
H32B H -0.0101(16) 0.2505(11) 0.1376(25) 0.087 Uiso 1 calc G .
H32C H -0.1584(18) 0.2350(11) 0.0963(19) 0.087 Uiso 1 calc G .
C33 C 0.0657(3) 0.23310(13) 0.4072(3) 0.0453(9) Uani 1 d G .
H33A H 0.0339(25) 0.2667(4) 0.4206(22) 0.068 Uiso 1 calc G .
H33B H 0.0794(25) 0.2124(8) 0.4758(14) 0.068 Uiso 1 calc G .
H33C H 0.1469(14) 0.2368(10) 0.3880(22) 0.068 Uiso 1 calc G .

loop_
_atom_type_symbol
_atom_type_description
_atom_type_scat_dispersion_real
_atom_type_scat_dispersion_imag
_atom_type_scat_source
C C 0.0033 0.0016 'International Tables Vol C Tables 4.2.6.8 and 6.1.1.4'
H H 0.0000 0.0000 'International Tables Vol C Tables 4.2.6.8 and 6.1.1.4'
N N 0.0061 0.0033 'International Tables Vol C Tables 4.2.6.8 and 6.1.1.4'
O O 0.0106 0.0060 'International Tables Vol C Tables 4.2.6.8 and 6.1.1.4'
Si Si 0.0817 0.0704 'International Tables Vol C Tables 4.2.6.8 and 6.1.1.4'
Sm Sm -0.1638 3.4418 'International Tables Vol C Tables 4.2.6.8 and 6.1.1.4'

loop_
_geom_angle_atom_site_label_1
_geom_angle_atom_site_label_2
_geom_angle_atom_site_label_3
_geom_angle
_geom_angle_site_symmetry_1
_geom_angle_site_symmetry_3
_geom_angle_publ_flag
O1 Sm O2 89.40(7) . . ?
O1 Sm N3 123.36(9) . . ?
O2 Sm N3 114.59(8) . . ?
O1 Sm N1 74.99(8) . . ?
O2 Sm N1 139.59(8) . . ?
N3 Sm N1 104.98(8) . . ?
O1 Sm N2 118.69(8) . . ?
O2 Sm N2 75.90(7) . . ?
N3 Sm N2 116.74(8) . . ?
N1 Sm N2 79.49(8) . . ?
O1 Sm Si2 145.03(6) . . ?
O2 Sm Si2 95.08(6) . . ?
N3 Sm Si2 26.32(6) . . ?
N1 Sm Si2 119.11(6) . . ?
N2 Sm Si2 95.96(6) . . ?
O1 Sm Si1 100.71(6) . . ?
O2 Sm Si1 132.33(6) . . ?
N3 Sm Si1 25.90(6) . . ?
N1 Sm Si1 87.63(6) . . ?
N2 Sm Si1 132.94(6) . . ?
Si2 Sm Si1 52.19(2) . . ?
N3 Si1 C23 113.2(2) . . ?
N3 Si1 C21 113.9(2) . . ?
C23 Si1 C21 107.1(2) . . ?
N3 Si1 C22 109.51(15) . . ?
C23 Si1 C22 106.6(2) . . ?
C21 Si1 C22 106.0(2) . . ?
N3 Si1 Sm 36.21(8) . . ?
C23 Si1 Sm 114.2(2) . . ?
C21 Si1 Sm 136.59(14) . . ?
C22 Si1 Sm 75.13(12) . . ?
N3 Si2 C32 113.1(2) . . ?
N3 Si2 C31 114.04(15) . . ?
C32 Si2 C31 107.4(2) . . ?
N3 Si2 C33 109.78(14) . . ?
C32 Si2 C33 106.1(2) . . ?
C31 Si2 C33 105.8(2) . . ?
N3 Si2 Sm 36.95(8) . . ?
C32 Si2 Sm 125.72(13) . . ?
C31 Si2 Sm 125.46(12) . . ?
C33 Si2 Sm 72.84(10) . . ?
C2 O1 Sm 140.1(2) . . ?
C10 O2 Sm 134.7(2) . . ?
C4 N1 C5 116.9(3) . . ?
C4 N1 Sm 128.6(2) . . ?
C5 N1 Sm 114.2(2) . . ?
C8 N2 C7 118.2(2) . . ?
C8 N2 Sm 127.2(2) . . ?
C7 N2 Sm 114.5(2) . . ?
Si2 N3 Si1 125.25(15) . . ?
Si2 N3 Sm 116.73(12) . . ?
Si1 N3 Sm 117.89(12) . . ?
C13 C1 C12 108.8(3) . . ?
C13 C1 C14 109.8(3) . . ?
C12 C1 C14 109.0(3) . . ?
C13 C1 C2 109.5(3) . . ?
C12 C1 C2 112.7(3) . . ?
C14 C1 C2 106.9(3) . . ?
O1 C2 C3 122.5(3) . . ?
O1 C2 C1 114.9(3) . . ?
C3 C2 C1 122.5(3) . . ?
C2 C3 C4 127.9(3) . . ?
C2 C3 H3 116.0(2) . . ?
C4 C3 H3 116.0(2) . . ?
N1 C4 C3 124.0(3) . . ?
N1 C4 C15 120.8(3) . . ?
C3 C4 C15 115.3(3) . . ?
N1 C5 C6 112.7(2) . . ?
N1 C5 H5A 109.1(2) . . ?
C6 C5 H5A 109.1(2) . . ?
N1 C5 H5B 109.1(2) . . ?
C6 C5 H5B 109.1(2) . . ?
H5A C5 H5B 107.8 . . ?
C7 C6 C5 115.5(3) . . ?
C7 C6 H6A 108.4(2) . . ?
C5 C6 H6A 108.4(2) . . ?
C7 C6 H6B 108.4(2) . . ?
C5 C6 H6B 108.4(2) . . ?
H6A C6 H6B 107.5 . . ?
N2 C7 C6 113.1(2) . . ?
N2 C7 H7A 109.0(2) . . ?
C6 C7 H7A 109.0(2) . . ?
N2 C7 H7B 109.0(2) . . ?
C6 C7 H7B 109.0(2) . . ?
H7A C7 H7B 107.8 . . ?
N2 C8 C9 124.4(3) . . ?
N2 C8 C16 120.8(3) . . ?
C9 C8 C16 114.7(3) . . ?
C10 C9 C8 127.5(3) . . ?
C10 C9 H9 116.2(2) . . ?
C8 C9 H9 116.2(2) . . ?
O2 C10 C9 122.9(3) . . ?
O2 C10 C11 114.1(3) . . ?
C9 C10 C11 123.0(3) . . ?
C19 C11 C17 110.0(3) . . ?
C19 C11 C10 108.5(3) . . ?
C17 C11 C10 113.9(3) . . ?
C19 C11 C18 109.6(3) . . ?
C17 C11 C18 108.4(3) . . ?
C10 C11 C18 106.4(2) . . ?
C1 C12 H12A 112.2(21) . . ?
C1 C12 H12B 112.3(22) . . ?
H12A C12 H12B 109.5 . . ?
C1 C12 H12C 103.7(20) . . ?
H12A C12 H12C 109.5 . . ?
H12B C12 H12C 109.4 . . ?
C1 C13 H13A 115.0(22) . . ?
C1 C13 H13B 105.7(22) . . ?
H13A C13 H13B 109.5 . . ?
C1 C13 H13C 107.6(21) . . ?
H13A C13 H13C 109.5 . . ?
H13B C13 H13C 109.5 . . ?
C1 C14 H14A 105.2(21) . . ?
C1 C14 H14B 111.6(21) . . ?
H14A C14 H14B 109.5 . . ?
C1 C14 H14C 111.5(22) . . ?
H14A C14 H14C 109.5 . . ?
H14B C14 H14C 109.4 . . ?
C4 C15 H15A 109.7(18) . . ?
C4 C15 H15B 109.7(19) . . ?
H15A C15 H15B 109.5 . . ?
C4 C15 H15C 109.0(17) . . ?
H15A C15 H15C 109.5 . . ?
H15B C15 H15C 109.4 . . ?
C8 C16 H16A 113.2(18) . . ?
C8 C16 H16B 103.4(18) . . ?
H16A C16 H16B 109.4 . . ?
C8 C16 H16C 111.6(18) . . ?
H16A C16 H16C 109.5 . . ?
H16B C16 H16C 109.5 . . ?
C11 C17 H17A 109.2(19) . . ?
C11 C17 H17B 108.7(19) . . ?
H17A C17 H17B 109.5 . . ?
C11 C17 H17C 110.5(19) . . ?
H17A C17 H17C 109.5 . . ?
H17B C17 H17C 109.5 . . ?
C11 C18 H18A 107.5(18) . . ?
C11 C18 H18B 107.6(19) . . ?
H18A C18 H18B 109.5 . . ?
C11 C18 H18C 113.3(20) . . ?
H18A C18 H18C 109.5 . . ?
H18B C18 H18C 109.5 . . ?
C11 C19 H19A 109.5(23) . . ?
C11 C19 H19B 109.8(22) . . ?
H19A C19 H19B 109.5 . . ?
C11 C19 H19C 109.1(22) . . ?
H19A C19 H19C 109.5 . . ?
H19B C19 H19C 109.5 . . ?
Si1 C21 H21A 111.8(22) . . ?
Si1 C21 H21B 108.9(24) . . ?
H21A C21 H21B 109.5 . . ?
Si1 C21 H21C 107.7(22) . . ?
H21A C21 H21C 109.5 . . ?
H21B C21 H21C 109.4 . . ?
Si1 C22 H22A 111.2(21) . . ?
Si1 C22 H22B 109.7(21) . . ?
H22A C22 H22B 109.5 . . ?
Si1 C22 H22C 107.5(21) . . ?
H22A C22 H22C 109.5 . . ?
H22B C22 H22C 109.5 . . ?
Si1 C23 H23A 108.6(26) . . ?
Si1 C23 H23B 104.2(27) . . ?
H23A C23 H23B 109.5 . . ?
Si1 C23 H23C 115.4(27) . . ?
H23A C23 H23C 109.5 . . ?
H23B C23 H23C 109.5 . . ?
Si2 C31 H31A 107.9(19) . . ?
Si2 C31 H31B 113.2(18) . . ?
H31A C31 H31B 109.4 . . ?
Si2 C31 H31C 107.3(18) . . ?
H31A C31 H31C 109.4 . . ?
H31B C31 H31C 109.5 . . ?
Si2 C32 H32A 108.0(20) . . ?
Si2 C32 H32B 110.6(20) . . ?
H32A C32 H32B 109.5 . . ?
Si2 C32 H32C 109.7(20) . . ?
H32A C32 H32C 109.5 . . ?
H32B C32 H32C 109.5 . . ?
Si2 C33 H33A 106.1(17) . . ?
Si2 C33 H33B 109.9(17) . . ?
H33A C33 H33B 109.4 . . ?
Si2 C33 H33C 112.5(17) . . ?
H33A C33 H33C 109.5 . . ?
H33B C33 H33C 109.5 . . ?

loop_
_geom_bond_atom_site_label_1
_geom_bond_atom_site_label_2
_geom_bond_distance
_geom_bond_site_symmetry_2
_geom_bond_publ_flag
Sm O1 2.202(2) . ?
Sm O2 2.209(2) . ?
Sm N3 2.314(2) . ?
Sm N1 2.459(2) . ?
Sm N2 2.462(2) . ?
Sm Si2 3.4381(9) . ?
Sm Si1 3.4617(10) . ?
Si1 N3 1.711(2) . ?
Si1 C23 1.866(4) . ?
Si1 C21 1.868(4) . ?
Si1 C22 1.879(4) . ?
Si2 N3 1.707(3) . ?
Si2 C32 1.863(3) . ?
Si2 C31 1.879(3) . ?
Si2 C33 1.879(3) . ?
O1 C2 1.289(3) . ?
O2 C10 1.294(3) . ?
N1 C4 1.316(4) . ?
N1 C5 1.484(4) . ?
N2 C8 1.309(4) . ?
N2 C7 1.471(3) . ?
C1 C13 1.521(5) . ?
C1 C12 1.525(4) . ?
C1 C14 1.529(5) . ?
C1 C2 1.536(4) . ?
C2 C3 1.367(4) . ?
C3 C4 1.434(4) . ?
C3 H3 0.95 . ?
C4 C15 1.506(4) . ?
C5 C6 1.519(4) . ?
C5 H5A 0.99 . ?
C5 H5B 0.99 . ?
C6 C7 1.519(4) . ?
C6 H6A 0.99 . ?
C6 H6B 0.99 . ?
C7 H7A 0.99 . ?
C7 H7B 0.99 . ?
C8 C9 1.434(4) . ?
C8 C16 1.522(4) . ?
C9 C10 1.370(4) . ?
C9 H9 0.95 . ?
C10 C11 1.531(4) . ?
C11 C19 1.521(5) . ?
C11 C17 1.524(4) . ?
C11 C18 1.534(4) . ?
C12 H12A 0.96 . ?
C12 H12B 0.96 . ?
C12 H12C 0.96 . ?
C13 H13A 0.96 . ?
C13 H13B 0.96 . ?
C13 H13C 0.96 . ?
C14 H14A 0.96 . ?
C14 H14B 0.96 . ?
C14 H14C 0.96 . ?
C15 H15A 0.96 . ?
C15 H15B 0.96 . ?
C15 H15C 0.96 . ?
C16 H16A 0.96 . ?
C16 H16B 0.96 . ?
C16 H16C 0.96 . ?
C17 H17A 0.96 . ?
C17 H17B 0.96 . ?
C17 H17C 0.96 . ?
C18 H18A 0.96 . ?
C18 H18B 0.96 . ?
C18 H18C 0.96 . ?
C19 H19A 0.96 . ?
C19 H19B 0.96 . ?
C19 H19C 0.96 . ?
C21 H21A 0.96 . ?
C21 H21B 0.96 . ?
C21 H21C 0.96 . ?
C22 H22A 0.96 . ?
C22 H22B 0.96 . ?
C22 H22C 0.96 . ?
C23 H23A 0.96 . ?
C23 H23B 0.96 . ?
C23 H23C 0.96 . ?
C31 H31A 0.96 . ?
C31 H31B 0.96 . ?
C31 H31C 0.96 . ?
C32 H32A 0.96 . ?
C32 H32B 0.96 . ?
C32 H32C 0.96 . ?
C33 H33A 0.96 . ?
C33 H33B 0.96 . ?
C33 H33C 0.96 . ?

loop_
_geom_torsion_atom_site_label_1
_geom_torsion_atom_site_label_2
_geom_torsion_atom_site_label_3
_geom_torsion_atom_site_label_4
_geom_torsion
_geom_torsion_site_symmetry_1
_geom_torsion_site_symmetry_2
_geom_torsion_site_symmetry_3
_geom_torsion_site_symmetry_4
_geom_torsion_publ_flag
O1 Sm Si1 N3 153.12(14) . . . . ?
O2 Sm Si1 N3 54.0(2) . . . . ?
N3 Sm Si1 N3 0.0 . . . . ?
N1 Sm Si1 N3 -132.64(15) . . . . ?
N2 Sm Si1 N3 -59.4(2) . . . . ?
Si2 Sm Si1 N3 -2.22(13) . . . . ?
O1 Sm Si1 C23 -110.0(2) . . . . ?
O2 Sm Si1 C23 150.9(2) . . . . ?
N3 Sm Si1 C23 96.8(2) . . . . ?
N1 Sm Si1 C23 -35.8(2) . . . . ?
N2 Sm Si1 C23 37.5(2) . . . . ?
Si2 Sm Si1 C23 94.6(2) . . . . ?
O1 Sm Si1 C21 89.5(2) . . . . ?
O2 Sm Si1 C21 -9.6(2) . . . . ?
N3 Sm Si1 C21 -63.6(2) . . . . ?
N1 Sm Si1 C21 163.8(2) . . . . ?
N2 Sm Si1 C21 -123.0(2) . . . . ?
Si2 Sm Si1 C21 -65.8(2) . . . . ?
O1 Sm Si1 C22 -8.2(2) . . . . ?
O2 Sm Si1 C22 -107.3(2) . . . . ?
N3 Sm Si1 C22 -161.4(2) . . . . ?
N1 Sm Si1 C22 66.0(2) . . . . ?
N2 Sm Si1 C22 139.3(2) . . . . ?
Si2 Sm Si1 C22 -163.6(2) . . . . ?
O1 Sm Si2 N3 -43.5(2) . . . . ?
O2 Sm Si2 N3 -139.70(14) . . . . ?
N3 Sm Si2 N3 0.0 . . . . ?
N1 Sm Si2 N3 62.73(15) . . . . ?
N2 Sm Si2 N3 144.00(14) . . . . ?
Si1 Sm Si2 N3 2.19(13) . . . . ?
O1 Sm Si2 C32 -124.7(2) . . . . ?
O2 Sm Si2 C32 139.1(2) . . . . ?
N3 Sm Si2 C32 -81.2(2) . . . . ?
N1 Sm Si2 C32 -18.5(2) . . . . ?
N2 Sm Si2 C32 62.8(2) . . . . ?
Si1 Sm Si2 C32 -79.1(2) . . . . ?
O1 Sm Si2 C31 39.9(2) . . . . ?
O2 Sm Si2 C31 -56.3(2) . . . . ?
N3 Sm Si2 C31 83.4(2) . . . . ?
N1 Sm Si2 C31 146.1(2) . . . . ?
N2 Sm Si2 C31 -132.6(2) . . . . ?
Si1 Sm Si2 C31 85.58(15) . . . . ?
O1 Sm Si2 C33 137.46(15) . . . . ?
O2 Sm Si2 C33 41.22(13) . . . . ?
N3 Sm Si2 C33 -179.1(2) . . . . ?
N1 Sm Si2 C33 -116.36(13) . . . . ?
N2 Sm Si2 C33 -35.09(13) . . . . ?
Si1 Sm Si2 C33 -176.89(12) . . . . ?
O2 Sm O1 C2 -157.2(3) . . . . ?
N3 Sm O1 C2 83.4(3) . . . . ?
N1 Sm O1 C2 -14.9(3) . . . . ?
N2 Sm O1 C2 -83.7(3) . . . . ?
Si2 Sm O1 C2 104.8(3) . . . . ?
Si1 Sm O1 C2 69.7(3) . . . . ?
O1 Sm O2 C10 89.4(3) . . . . ?
N3 Sm O2 C10 -143.8(3) . . . . ?
N1 Sm O2 C10 23.7(3) . . . . ?
N2 Sm O2 C10 -30.5(3) . . . . ?
Si2 Sm O2 C10 -125.4(3) . . . . ?
Si1 Sm O2 C10 -166.7(2) . . . . ?
O1 Sm N1 C4 13.0(2) . . . . ?
O2 Sm N1 C4 83.6(3) . . . . ?
N3 Sm N1 C4 -108.2(3) . . . . ?
N2 Sm N1 C4 136.7(3) . . . . ?
Si2 Sm N1 C4 -132.3(2) . . . . ?
Si1 Sm N1 C4 -88.8(3) . . . . ?
O1 Sm N1 C5 -174.5(2) . . . . ?
O2 Sm N1 C5 -103.8(2) . . . . ?
N3 Sm N1 C5 64.4(2) . . . . ?
N2 Sm N1 C5 -50.7(2) . . . . ?
Si2 Sm N1 C5 40.3(2) . . . . ?
Si1 Sm N1 C5 83.8(2) . . . . ?
O1 Sm N2 C8 -69.5(3) . . . . ?
O2 Sm N2 C8 11.9(2) . . . . ?
N3 Sm N2 C8 122.6(2) . . . . ?
N1 Sm N2 C8 -135.8(2) . . . . ?
Si2 Sm N2 C8 105.7(2) . . . . ?
Si1 Sm N2 C8 147.5(2) . . . . ?
O1 Sm N2 C7 113.6(2) . . . . ?
O2 Sm N2 C7 -165.0(2) . . . . ?
N3 Sm N2 C7 -54.2(2) . . . . ?
N1 Sm N2 C7 47.3(2) . . . . ?
Si2 Sm N2 C7 -71.2(2) . . . . ?
Si1 Sm N2 C7 -29.4(2) . . . . ?
C32 Si2 N3 Si1 -56.4(2) . . . . ?
C31 Si2 N3 Si1 66.7(2) . . . . ?
C33 Si2 N3 Si1 -174.8(2) . . . . ?
Sm Si2 N3 Si1 -175.7(3) . . . . ?
C32 Si2 N3 Sm 119.3(2) . . . . ?
C31 Si2 N3 Sm -117.6(2) . . . . ?
C33 Si2 N3 Sm 0.9(2) . . . . ?
Sm Si2 N3 Sm 0.0 . . . . ?
C23 Si1 N3 Si2 76.0(3) . . . . ?
C21 Si1 N3 Si2 -46.7(2) . . . . ?
C22 Si1 N3 Si2 -165.2(2) . . . . ?
Sm Si1 N3 Si2 175.7(3) . . . . ?
C23 Si1 N3 Sm -99.7(2) . . . . ?
C21 Si1 N3 Sm 137.7(2) . . . . ?
C22 Si1 N3 Sm 19.1(2) . . . . ?
Sm Si1 N3 Sm 0.0 . . . . ?
O1 Sm N3 Si2 151.83(11) . . . . ?
O2 Sm N3 Si2 45.12(15) . . . . ?
N1 Sm N3 Si2 -126.50(12) . . . . ?
N2 Sm N3 Si2 -40.9(2) . . . . ?
Si2 Sm N3 Si2 0.0 . . . . ?
Si1 Sm N3 Si2 -176.0(2) . . . . ?
O1 Sm N3 Si1 -32.1(2) . . . . ?
O2 Sm N3 Si1 -138.84(12) . . . . ?
N1 Sm N3 Si1 49.54(15) . . . . ?
N2 Sm N3 Si1 135.14(12) . . . . ?
Si2 Sm N3 Si1 176.0(2) . . . . ?
Si1 Sm N3 Si1 0.0 . . . . ?
Sm O1 C2 C3 11.1(5) . . . . ?
Sm O1 C2 C1 -171.5(2) . . . . ?
C13 C1 C2 O1 36.3(4) . . . . ?
C12 C1 C2 O1 157.6(3) . . . . ?
C14 C1 C2 O1 -82.6(4) . . . . ?
C13 C1 C2 C3 -146.4(3) . . . . ?
C12 C1 C2 C3 -25.1(5) . . . . ?
C14 C1 C2 C3 94.7(4) . . . . ?
O1 C2 C3 C4 2.1(5) . . . . ?
C1 C2 C3 C4 -175.0(3) . . . . ?
C5 N1 C4 C3 178.0(3) . . . . ?
Sm N1 C4 C3 -9.7(4) . . . . ?
C5 N1 C4 C15 -1.9(4) . . . . ?
Sm N1 C4 C15 170.5(2) . . . . ?
C2 C3 C4 N1 -1.2(5) . . . . ?
C2 C3 C4 C15 178.7(3) . . . . ?
C4 N1 C5 C6 -178.7(3) . . . . ?
Sm N1 C5 C6 7.8(3) . . . . ?
N1 C5 C6 C7 72.0(4) . . . . ?
C8 N2 C7 C6 -178.8(3) . . . . ?
Sm N2 C7 C6 -1.6(3) . . . . ?
C5 C6 C7 N2 -76.4(3) . . . . ?
C7 N2 C8 C9 179.4(3) . . . . ?
Sm N2 C8 C9 2.6(4) . . . . ?
C7 N2 C8 C16 -1.8(4) . . . . ?
Sm N2 C8 C16 -178.5(2) . . . . ?
N2 C8 C9 C10 -12.8(5) . . . . ?
C16 C8 C9 C10 168.3(3) . . . . ?
Sm O2 C10 C9 32.5(4) . . . . ?
Sm O2 C10 C11 -146.7(2) . . . . ?
C8 C9 C10 O2 -3.2(5) . . . . ?
C8 C9 C10 C11 175.9(3) . . . . ?
O2 C10 C11 C19 -58.6(4) . . . . ?
C9 C10 C11 C19 122.2(4) . . . . ?
O2 C10 C11 C17 178.6(3) . . . . ?
C9 C10 C11 C17 -0.6(4) . . . . ?
O2 C10 C11 C18 59.2(4) . . . . ?
C9 C10 C11 C18 -120.0(3) . . . . ?
